data_7042816
loop_
_publ_author_name
'Folkertsma, E.'
'Benthem, S. H.'
'Witteman, L.'
'van Slagmaat, C. A. M. R.'
'Lutz, M.'
'Klein Gebbink, R. J. M.'
'Moret, M.-E.'

_publ_section_title
;
 Formation of exceptionally weak C--C bonds by metal-templated pinacol
 coupling
;
_journal_name_full 'Dalton Trans.'
_journal_paper_doi 10.1039/C7DT01130J
_journal_year 2017
_chemical_formula_moiety 'C33 H26 N4 O'
_chemical_formula_sum 'C33 H26 N4 O'
_chemical_formula_weight 494.58
_chemical_name_systematic
;
 ?
;
_space_group_crystal_system monoclinic
_space_group_IT_number 14
_space_group_name_Hall '-P 2yn'
_space_group_name_H-M_alt 'P 1 21/n 1'
_symmetry_space_group_name_Hall '-P 2yn'
_symmetry_space_group_name_H-M 'P 1 21/n 1'
_atom_sites_solution_hydrogens difmap
_atom_sites_solution_primary direct
_atom_sites_solution_secondary difmap
_audit_creation_method SHELXL-2013
_audit_update_record
;
2016-11-24 deposited with the CCDC.
2017-04-25 downloaded from the CCDC.
;
_cell_angle_alpha 90
_cell_angle_beta 95.831(1)
_cell_angle_gamma 90
_cell_formula_units_Z 4
_cell_length_a 14.9008(4)
_cell_length_b 10.5199(3)
_cell_length_c 16.5097(4)
_cell_measurement_reflns_used 35100
_cell_measurement_temperature 150(2)
_cell_measurement_theta_max 27.49
_cell_measurement_theta_min 1.75
_cell_volume 2574.59(12)
_computing_cell_refinement Peakref
_computing_data_collection Apex2
_computing_data_reduction 'Eval15, SADABS-2012/1'
_computing_structure_refinement 'SHELXL-2013 (Sheldrick, 2013)'
_computing_structure_solution SHELXS-97
_diffrn_ambient_temperature 150(2)
_diffrn_measured_fraction_theta_full 1.000
_diffrn_measured_fraction_theta_max 1.000
_diffrn_measurement_device_type 'Bruker Kappa ApexII'
_diffrn_measurement_method '\f and \w scans'
_diffrn_radiation_type MoK\a
_diffrn_radiation_wavelength 0.71073
_diffrn_reflns_av_R_equivalents 0.0213
_diffrn_reflns_av_unetI/netI 0.0137
_diffrn_reflns_Laue_measured_fraction_full 1.000
_diffrn_reflns_Laue_measured_fraction_max 1.000
_diffrn_reflns_limit_h_max 19
_diffrn_reflns_limit_h_min -19
_diffrn_reflns_limit_k_max 13
_diffrn_reflns_limit_k_min -13
_diffrn_reflns_limit_l_max 21
_diffrn_reflns_limit_l_min -21
_diffrn_reflns_number 46796
_diffrn_reflns_point_group_measured_fraction_full 1.000
_diffrn_reflns_point_group_measured_fraction_max 1.000
_diffrn_reflns_theta_full 25.242
_diffrn_reflns_theta_max 27.495
_diffrn_reflns_theta_min 1.755
_diffrn_source 'sealed tube'
_exptl_absorpt_coefficient_mu 0.079
_exptl_absorpt_correction_T_max 0.7456
_exptl_absorpt_correction_T_min 0.6986
_exptl_absorpt_correction_type multi-scan
_exptl_absorpt_process_details SADABS-2012/1
_exptl_crystal_colour 'pale yellow'
_exptl_crystal_density_diffrn 1.276
_exptl_crystal_description block
_exptl_crystal_F_000 1040
_exptl_crystal_size_max 0.41
_exptl_crystal_size_mid 0.26
_exptl_crystal_size_min 0.07
_refine_diff_density_max 0.249
_refine_diff_density_min -0.249
_refine_diff_density_rms 0.041
_refine_ls_extinction_method none
_refine_ls_goodness_of_fit_ref 1.040
_refine_ls_hydrogen_treatment constr
_refine_ls_matrix_type full
_refine_ls_number_parameters 345
_refine_ls_number_reflns 5916
_refine_ls_number_restraints 0
_refine_ls_restrained_S_all 1.040
_refine_ls_R_factor_all 0.0450
_refine_ls_R_factor_gt 0.0375
_refine_ls_shift/su_max 0.001
_refine_ls_shift/su_mean 0.000
_refine_ls_structure_factor_coef Fsqd
_refine_ls_weighting_details 'w=1/[\s^2^(Fo^2^)+(0.0509P)^2^+0.6874P] where P=(Fo^2^+2Fc^2^)/3'
_refine_ls_weighting_scheme calc
_refine_ls_wR_factor_gt 0.0938
_refine_ls_wR_factor_ref 0.0983
_reflns_Friedel_coverage 0.000
_reflns_number_gt 5062
_reflns_number_total 5916
_reflns_threshold_expression 'I > 2\s(I)'
_cod_data_source_file c7dt01130j2.cif
_cod_data_source_block l0537a
_cod_database_code 7042816
_shelx_space_group_comment
;
The symmetry employed for this shelxl refinement is uniquely defined
by the following loop, which should always be used as a source of
symmetry information in preference to the above space-group names.
They are only intended as comments.
;
_shelxl_version_number 2013-3

loop_
_space_group_symop_operation_xyz
'x, y, z'
'-x+1/2, y+1/2, -z+1/2'
'-x, -y, -z'
'x-1/2, -y-1/2, z-1/2'

loop_
_atom_site_label
_atom_site_type_symbol
_atom_site_fract_x
_atom_site_fract_y
_atom_site_fract_z
_atom_site_U_iso_or_equiv
_atom_site_adp_type
_atom_site_occupancy
_atom_site_site_symmetry_order
_atom_site_calc_flag
_atom_site_refinement_flags_posn
_atom_site_refinement_flags_adp
O1 O 0.57768(6) 0.30336(7) 0.50832(5) 0.02845(18) Uani 1 1 d . .
N1 N 0.64643(6) 0.03587(8) 0.39965(5) 0.02089(18) Uani 1 1 d . .
N2 N 0.61922(6) 0.03446(8) 0.53044(5) 0.01862(18) Uani 1 1 d . .
N3 N 0.50440(6) 0.19879(8) 0.30963(5) 0.01978(18) Uani 1 1 d . .
N4 N 0.55286(6) 0.39548(8) 0.33982(5) 0.02151(19) Uani 1 1 d . .
C1 C 0.57837(7) 0.23149(10) 0.44950(6) 0.0208(2) Uani 1 1 d . .
C2 C 0.61151(7) 0.10007(10) 0.45820(6) 0.0193(2) Uani 1 1 d . .
C3 C 0.66104(7) -0.07868(9) 0.51594(6) 0.0188(2) Uani 1 1 d . .
C4 C 0.67805(7) -0.07495(10) 0.43464(6) 0.0201(2) Uani 1 1 d . .
C5 C 0.58384(8) 0.07163(10) 0.60655(6) 0.0236(2) Uani 1 1 d . .
H5A H 0.5733 -0.0046 0.6384 0.035 Uiso 1 1 calc R U
H5B H 0.5269 0.1177 0.5942 0.035 Uiso 1 1 calc R U
H5C H 0.6276 0.1266 0.6380 0.035 Uiso 1 1 calc R U
C6 C 0.67899(7) -0.17989(10) 0.57687(6) 0.0196(2) Uani 1 1 d . .
C7 C 0.72970(8) -0.15807(11) 0.65096(7) 0.0271(2) Uani 1 1 d . .
H7 H 0.7519 -0.0752 0.6641 0.032 Uiso 1 1 calc R U
C8 C 0.74807(9) -0.25704(14) 0.70577(7) 0.0366(3) Uani 1 1 d . .
H8 H 0.7818 -0.2414 0.7568 0.044 Uiso 1 1 calc R U
C9 C 0.71742(9) -0.37797(13) 0.68626(8) 0.0391(3) Uani 1 1 d . .
H9 H 0.7311 -0.4457 0.7235 0.047 Uiso 1 1 calc R U
C10 C 0.66698(9) -0.40112(11) 0.61286(8) 0.0336(3) Uani 1 1 d . .
H10 H 0.6459 -0.4846 0.5996 0.040 Uiso 1 1 calc R U
C11 C 0.64720(8) -0.30215(10) 0.55864(7) 0.0248(2) Uani 1 1 d . .
H11 H 0.6116 -0.3178 0.5086 0.030 Uiso 1 1 calc R U
C12 C 0.72405(7) -0.16981(10) 0.38748(6) 0.0226(2) Uani 1 1 d . .
C13 C 0.69972(9) -0.18115(11) 0.30388(7) 0.0296(2) Uani 1 1 d . .
H13 H 0.6527 -0.1297 0.2783 0.035 Uiso 1 1 calc R U
C14 C 0.74380(10) -0.26725(12) 0.25788(8) 0.0375(3) Uani 1 1 d . .
H14 H 0.7269 -0.2740 0.2010 0.045 Uiso 1 1 calc R U
C15 C 0.81201(9) -0.34304(12) 0.29422(8) 0.0379(3) Uani 1 1 d . .
H15 H 0.8422 -0.4015 0.2625 0.045 Uiso 1 1 calc R U
C16 C 0.83617(9) -0.33330(12) 0.37704(8) 0.0357(3) Uani 1 1 d . .
H16 H 0.8827 -0.3859 0.4023 0.043 Uiso 1 1 calc R U
C17 C 0.79291(8) -0.24709(11) 0.42363(7) 0.0278(2) Uani 1 1 d . .
H17 H 0.8103 -0.2407 0.4804 0.033 Uiso 1 1 calc R U
C18 C 0.54742(7) 0.27247(10) 0.36584(6) 0.0203(2) Uani 1 1 d . .
C19 C 0.51162(7) 0.39928(10) 0.26175(6) 0.0213(2) Uani 1 1 d . .
C20 C 0.48060(7) 0.27673(10) 0.24470(6) 0.0200(2) Uani 1 1 d . .
C21 C 0.59864(9) 0.50153(11) 0.38381(8) 0.0344(3) Uani 1 1 d . .
H21A H 0.6274 0.5554 0.3455 0.052 Uiso 1 1 calc R U
H21B H 0.6446 0.4685 0.4251 0.052 Uiso 1 1 calc R U
H21C H 0.5546 0.5518 0.4103 0.052 Uiso 1 1 calc R U
C22 C 0.51138(7) 0.51364(10) 0.21024(7) 0.0243(2) Uani 1 1 d . .
C23 C 0.47764(8) 0.62962(11) 0.23431(8) 0.0315(3) Uani 1 1 d . .
H23 H 0.4538 0.6365 0.2854 0.038 Uiso 1 1 calc R U
C24 C 0.47871(9) 0.73523(13) 0.18396(9) 0.0424(3) Uani 1 1 d . .
H24 H 0.4559 0.8142 0.2009 0.051 Uiso 1 1 calc R U
C25 C 0.51255(11) 0.72607(14) 0.10982(10) 0.0494(4) Uani 1 1 d . .
H25 H 0.5135 0.7986 0.0757 0.059 Uiso 1 1 calc R U
C26 C 0.54523(11) 0.61116(15) 0.08503(9) 0.0509(4) Uani 1 1 d . .
H26 H 0.5678 0.6046 0.0334 0.061 Uiso 1 1 calc R U
C27 C 0.54537(9) 0.50532(13) 0.13497(8) 0.0380(3) Uani 1 1 d . .
H27 H 0.5687 0.4269 0.1178 0.046 Uiso 1 1 calc R U
C28 C 0.42725(7) 0.22725(10) 0.17151(6) 0.0212(2) Uani 1 1 d . .
C29 C 0.43187(8) 0.09825(11) 0.15254(7) 0.0277(2) Uani 1 1 d . .
H29 H 0.4702 0.0438 0.1865 0.033 Uiso 1 1 calc R U
C30 C 0.38119(9) 0.04882(12) 0.08476(8) 0.0362(3) Uani 1 1 d . .
H30 H 0.3850 -0.0391 0.0726 0.043 Uiso 1 1 calc R U
C31 C 0.32512(9) 0.12678(14) 0.03483(8) 0.0377(3) Uani 1 1 d . .
H31 H 0.2910 0.0929 -0.0120 0.045 Uiso 1 1 calc R U
C32 C 0.31893(8) 0.25447(13) 0.05342(7) 0.0343(3) Uani 1 1 d . .
H32 H 0.2799 0.3081 0.0196 0.041 Uiso 1 1 calc R U
C33 C 0.36940(7) 0.30454(11) 0.12111(7) 0.0275(2) Uani 1 1 d . .
H33 H 0.3646 0.3924 0.1334 0.033 Uiso 1 1 calc R U

loop_
_atom_site_aniso_label
_atom_site_aniso_U_11
_atom_site_aniso_U_22
_atom_site_aniso_U_33
_atom_site_aniso_U_23
_atom_site_aniso_U_13
_atom_site_aniso_U_12
O1 0.0396(5) 0.0207(4) 0.0242(4) -0.0026(3) -0.0007(3) 0.0020(3)
N1 0.0237(4) 0.0200(4) 0.0188(4) 0.0015(3) 0.0014(3) 0.0011(3)
N2 0.0221(4) 0.0162(4) 0.0173(4) -0.0001(3) 0.0011(3) -0.0001(3)
N3 0.0212(4) 0.0180(4) 0.0201(4) 0.0017(3) 0.0022(3) 0.0008(3)
N4 0.0244(4) 0.0162(4) 0.0234(4) 0.0021(3) -0.0001(3) -0.0002(3)
C1 0.0213(5) 0.0185(5) 0.0225(5) 0.0013(4) 0.0006(4) -0.0011(4)
C2 0.0213(5) 0.0185(5) 0.0178(5) 0.0015(4) 0.0002(4) -0.0010(4)
C3 0.0201(5) 0.0176(5) 0.0184(5) -0.0014(4) 0.0007(4) 0.0000(4)
C4 0.0222(5) 0.0195(5) 0.0184(5) 0.0012(4) 0.0015(4) 0.0007(4)
C5 0.0317(6) 0.0211(5) 0.0188(5) -0.0021(4) 0.0066(4) 0.0003(4)
C6 0.0210(5) 0.0205(5) 0.0177(5) 0.0018(4) 0.0047(4) 0.0027(4)
C7 0.0280(5) 0.0316(6) 0.0212(5) 0.0025(4) 0.0007(4) -0.0017(5)
C8 0.0346(6) 0.0510(8) 0.0239(6) 0.0126(5) 0.0006(5) 0.0061(6)
C9 0.0456(7) 0.0381(7) 0.0359(7) 0.0211(6) 0.0149(6) 0.0155(6)
C10 0.0433(7) 0.0201(5) 0.0407(7) 0.0060(5) 0.0198(5) 0.0060(5)
C11 0.0292(5) 0.0207(5) 0.0255(5) -0.0015(4) 0.0067(4) 0.0022(4)
C12 0.0267(5) 0.0203(5) 0.0220(5) 0.0007(4) 0.0082(4) -0.0006(4)
C13 0.0404(6) 0.0255(6) 0.0235(5) -0.0008(4) 0.0063(5) -0.0003(5)
C14 0.0551(8) 0.0327(6) 0.0270(6) -0.0070(5) 0.0156(5) -0.0056(6)
C15 0.0467(7) 0.0262(6) 0.0455(7) -0.0072(5) 0.0281(6) -0.0017(5)
C16 0.0338(6) 0.0296(6) 0.0469(7) 0.0037(5) 0.0189(5) 0.0077(5)
C17 0.0285(6) 0.0286(6) 0.0277(5) 0.0028(5) 0.0097(4) 0.0042(5)
C18 0.0217(5) 0.0167(5) 0.0225(5) 0.0021(4) 0.0027(4) 0.0009(4)
C19 0.0214(5) 0.0197(5) 0.0230(5) 0.0029(4) 0.0026(4) 0.0017(4)
C20 0.0204(5) 0.0188(5) 0.0210(5) 0.0027(4) 0.0034(4) 0.0017(4)
C21 0.0446(7) 0.0201(5) 0.0355(6) 0.0016(5) -0.0104(5) -0.0085(5)
C22 0.0244(5) 0.0200(5) 0.0281(5) 0.0070(4) 0.0008(4) -0.0010(4)
C23 0.0330(6) 0.0227(6) 0.0390(6) 0.0069(5) 0.0043(5) 0.0023(5)
C24 0.0416(7) 0.0232(6) 0.0618(9) 0.0154(6) 0.0029(6) 0.0036(5)
C25 0.0520(8) 0.0380(8) 0.0580(9) 0.0304(7) 0.0039(7) -0.0019(6)
C26 0.0646(10) 0.0507(9) 0.0398(8) 0.0195(7) 0.0164(7) -0.0021(7)
C27 0.0482(8) 0.0328(7) 0.0350(7) 0.0081(5) 0.0132(6) 0.0015(6)
C28 0.0196(5) 0.0234(5) 0.0208(5) 0.0022(4) 0.0034(4) -0.0019(4)
C29 0.0285(5) 0.0233(5) 0.0303(6) 0.0022(4) -0.0016(4) -0.0036(4)
C30 0.0381(7) 0.0301(6) 0.0390(7) -0.0060(5) -0.0018(5) -0.0096(5)
C31 0.0306(6) 0.0483(8) 0.0326(6) -0.0049(6) -0.0049(5) -0.0103(6)
C32 0.0251(6) 0.0469(8) 0.0296(6) 0.0057(5) -0.0035(4) 0.0030(5)
C33 0.0255(5) 0.0299(6) 0.0271(5) 0.0026(5) 0.0022(4) 0.0038(4)

loop_
_atom_type_symbol
_atom_type_description
_atom_type_scat_dispersion_real
_atom_type_scat_dispersion_imag
_atom_type_scat_source
C C 0.0033 0.0016 'International Tables Vol C Tables 4.2.6.8 and 6.1.1.4'
H H 0.0000 0.0000 'International Tables Vol C Tables 4.2.6.8 and 6.1.1.4'
N N 0.0061 0.0033 'International Tables Vol C Tables 4.2.6.8 and 6.1.1.4'
O O 0.0106 0.0060 'International Tables Vol C Tables 4.2.6.8 and 6.1.1.4'

loop_
_geom_angle_atom_site_label_1
_geom_angle_atom_site_label_2
_geom_angle_atom_site_label_3
_geom_angle
C2 N1 C4 105.70(8)
C2 N2 C3 106.45(8)
C2 N2 C5 127.28(9)
C3 N2 C5 126.10(8)
C18 N3 C20 105.49(8)
C18 N4 C19 106.71(8)
C18 N4 C21 127.25(9)
C19 N4 C21 125.93(9)
O1 C1 C2 122.00(9)
O1 C1 C18 122.13(9)
C2 C1 C18 115.86(9)
N1 C2 N2 111.86(9)
N1 C2 C1 124.03(9)
N2 C2 C1 123.73(9)
N2 C3 C4 105.88(9)
N2 C3 C6 124.16(9)
C4 C3 C6 129.93(9)
N1 C4 C3 110.10(9)
N1 C4 C12 120.89(9)
C3 C4 C12 129.00(9)
N2 C5 H5A 109.5
N2 C5 H5B 109.5
H5A C5 H5B 109.5
N2 C5 H5C 109.5
H5A C5 H5C 109.5
H5B C5 H5C 109.5
C7 C6 C11 119.01(10)
C7 C6 C3 121.82(10)
C11 C6 C3 119.12(9)
C8 C7 C6 120.22(11)
C8 C7 H7 119.9
C6 C7 H7 119.9
C9 C8 C7 120.07(12)
C9 C8 H8 120.0
C7 C8 H8 120.0
C8 C9 C10 120.37(11)
C8 C9 H9 119.8
C10 C9 H9 119.8
C9 C10 C11 119.71(12)
C9 C10 H10 120.1
C11 C10 H10 120.1
C10 C11 C6 120.61(11)
C10 C11 H11 119.7
C6 C11 H11 119.7
C17 C12 C13 118.62(10)
C17 C12 C4 121.94(10)
C13 C12 C4 119.42(10)
C14 C13 C12 120.43(12)
C14 C13 H13 119.8
C12 C13 H13 119.8
C15 C14 C13 120.48(12)
C15 C14 H14 119.8
C13 C14 H14 119.8
C14 C15 C16 119.57(11)
C14 C15 H15 120.2
C16 C15 H15 120.2
C15 C16 C17 120.48(12)
C15 C16 H16 119.8
C17 C16 H16 119.8
C16 C17 C12 120.41(11)
C16 C17 H17 119.8
C12 C17 H17 119.8
N3 C18 N4 111.93(9)
N3 C18 C1 124.63(9)
N4 C18 C1 123.18(9)
N4 C19 C20 105.76(9)
N4 C19 C22 122.76(9)
C20 C19 C22 131.30(10)
N3 C20 C19 110.08(9)
N3 C20 C28 120.45(9)
C19 C20 C28 129.45(9)
N4 C21 H21A 109.5
N4 C21 H21B 109.5
H21A C21 H21B 109.5
N4 C21 H21C 109.5
H21A C21 H21C 109.5
H21B C21 H21C 109.5
C27 C22 C23 118.99(10)
C27 C22 C19 118.97(10)
C23 C22 C19 122.04(10)
C24 C23 C22 120.24(12)
C24 C23 H23 119.9
C22 C23 H23 119.9
C25 C24 C23 120.32(13)
C25 C24 H24 119.8
C23 C24 H24 119.8
C24 C25 C26 119.86(12)
C24 C25 H25 120.1
C26 C25 H25 120.1
C25 C26 C27 120.44(13)
C25 C26 H26 119.8
C27 C26 H26 119.8
C26 C27 C22 120.15(13)
C26 C27 H27 119.9
C22 C27 H27 119.9
C29 C28 C33 118.28(10)
C29 C28 C20 119.54(9)
C33 C28 C20 122.15(10)
C30 C29 C28 120.70(11)
C30 C29 H29 119.6
C28 C29 H29 119.6
C31 C30 C29 120.38(12)
C31 C30 H30 119.8
C29 C30 H30 119.8
C30 C31 C32 119.59(11)
C30 C31 H31 120.2
C32 C31 H31 120.2
C31 C32 C33 120.33(11)
C31 C32 H32 119.8
C33 C32 H32 119.8
C32 C33 C28 120.70(11)
C32 C33 H33 119.6
C28 C33 H33 119.6

loop_
_geom_bond_atom_site_label_1
_geom_bond_atom_site_label_2
_geom_bond_distance
O1 C1 1.2315(13)
N1 C2 1.3279(13)
N1 C4 1.3637(13)
N2 C2 1.3727(13)
N2 C3 1.3758(13)
N2 C5 1.4643(13)
N3 C18 1.3236(13)
N3 C20 1.3675(13)
N4 C18 1.3685(13)
N4 C19 1.3711(13)
N4 C21 1.4618(14)
C1 C2 1.4702(14)
C1 C18 1.4754(14)
C3 C4 1.3917(14)
C3 C6 1.4704(14)
C4 C12 1.4765(14)
C5 H5A 0.9800
C5 H5B 0.9800
C5 H5C 0.9800
C6 C7 1.3901(14)
C6 C11 1.3930(15)
C7 C8 1.3883(16)
C7 H7 0.9500
C8 C9 1.379(2)
C8 H8 0.9500
C9 C10 1.381(2)
C9 H9 0.9500
C10 C11 1.3850(16)
C10 H10 0.9500
C11 H11 0.9500
C12 C17 1.3948(16)
C12 C13 1.3961(15)
C13 C14 1.3892(17)
C13 H13 0.9500
C14 C15 1.380(2)
C14 H14 0.9500
C15 C16 1.382(2)
C15 H15 0.9500
C16 C17 1.3894(16)
C16 H16 0.9500
C17 H17 0.9500
C19 C20 1.3887(15)
C19 C22 1.4731(14)
C20 C28 1.4723(14)
C21 H21A 0.9800
C21 H21B 0.9800
C21 H21C 0.9800
C22 C27 1.3915(17)
C22 C23 1.3928(16)
C23 C24 1.3886(17)
C23 H23 0.9500
C24 C25 1.374(2)
C24 H24 0.9500
C25 C26 1.381(2)
C25 H25 0.9500
C26 C27 1.3853(18)
C26 H26 0.9500
C27 H27 0.9500
C28 C29 1.3959(16)
C28 C33 1.3967(15)
C29 C30 1.3861(16)
C29 H29 0.9500
C30 C31 1.3821(19)
C30 H30 0.9500
C31 C32 1.383(2)
C31 H31 0.9500
C32 C33 1.3862(16)
C32 H32 0.9500
C33 H33 0.9500

loop_
_geom_torsion_atom_site_label_1
_geom_torsion_atom_site_label_2
_geom_torsion_atom_site_label_3
_geom_torsion_atom_site_label_4
_geom_torsion
C4 N1 C2 N2 -0.09(11)
C4 N1 C2 C1 173.15(9)
C3 N2 C2 N1 -0.52(11)
C5 N2 C2 N1 -176.05(9)
C3 N2 C2 C1 -173.78(9)
C5 N2 C2 C1 10.69(16)
O1 C1 C2 N1 -152.76(11)
C18 C1 C2 N1 26.28(14)
O1 C1 C2 N2 19.69(16)
C18 C1 C2 N2 -161.27(9)
C2 N2 C3 C4 0.89(11)
C5 N2 C3 C4 176.49(9)
C2 N2 C3 C6 -177.37(9)
C5 N2 C3 C6 -1.77(15)
C2 N1 C4 C3 0.67(11)
C2 N1 C4 C12 -178.43(9)
N2 C3 C4 N1 -0.99(11)
C6 C3 C4 N1 177.13(10)
N2 C3 C4 C12 178.02(10)
C6 C3 C4 C12 -3.86(18)
N2 C3 C6 C7 -57.60(14)
C4 C3 C6 C7 124.57(12)
N2 C3 C6 C11 124.85(11)
C4 C3 C6 C11 -52.97(15)
C11 C6 C7 C8 -0.08(16)
C3 C6 C7 C8 -177.63(10)
C6 C7 C8 C9 1.18(18)
C7 C8 C9 C10 -1.16(19)
C8 C9 C10 C11 0.03(18)
C9 C10 C11 C6 1.08(17)
C7 C6 C11 C10 -1.05(16)
C3 C6 C11 C10 176.56(10)
N1 C4 C12 C17 147.69(10)
C3 C4 C12 C17 -31.23(17)
N1 C4 C12 C13 -30.85(15)
C3 C4 C12 C13 150.23(11)
C17 C12 C13 C14 -0.39(17)
C4 C12 C13 C14 178.20(11)
C12 C13 C14 C15 0.23(19)
C13 C14 C15 C16 0.28(19)
C14 C15 C16 C17 -0.62(19)
C15 C16 C17 C12 0.45(18)
C13 C12 C17 C16 0.05(17)
C4 C12 C17 C16 -178.50(10)
C20 N3 C18 N4 -0.25(11)
C20 N3 C18 C1 174.14(10)
C19 N4 C18 N3 -0.82(12)
C21 N4 C18 N3 -177.13(10)
C19 N4 C18 C1 -175.30(9)
C21 N4 C18 C1 8.39(17)
O1 C1 C18 N3 -144.58(11)
C2 C1 C18 N3 36.38(14)
O1 C1 C18 N4 29.20(16)
C2 C1 C18 N4 -149.84(10)
C18 N4 C19 C20 1.50(11)
C21 N4 C19 C20 177.87(10)
C18 N4 C19 C22 -174.10(10)
C21 N4 C19 C22 2.27(17)
C18 N3 C20 C19 1.22(11)
C18 N3 C20 C28 -177.12(9)
N4 C19 C20 N3 -1.72(11)
C22 C19 C20 N3 173.36(10)
N4 C19 C20 C28 176.43(10)
C22 C19 C20 C28 -8.49(19)
N4 C19 C22 C27 123.55(12)
C20 C19 C22 C27 -50.82(17)
N4 C19 C22 C23 -56.88(15)
C20 C19 C22 C23 128.75(13)
C27 C22 C23 C24 -0.47(18)
C19 C22 C23 C24 179.96(11)
C22 C23 C24 C25 0.4(2)
C23 C24 C25 C26 0.3(2)
C24 C25 C26 C27 -1.0(3)
C25 C26 C27 C22 0.9(2)
C23 C22 C27 C26 -0.1(2)
C19 C22 C27 C26 179.45(13)
N3 C20 C28 C29 -26.44(15)
C19 C20 C28 C29 155.58(11)
N3 C20 C28 C33 151.53(10)
C19 C20 C28 C33 -26.45(17)
C33 C28 C29 C30 0.87(17)
C20 C28 C29 C30 178.92(11)
C28 C29 C30 C31 -0.04(19)
C29 C30 C31 C32 -0.8(2)
C30 C31 C32 C33 0.8(2)
C31 C32 C33 C28 0.06(18)
C29 C28 C33 C32 -0.88(16)
C20 C28 C33 C32 -178.87(10)
